data_7042748
loop_
_publ_author_name
'Kashid, Vitthal S.'
'Radhakrishna, Latchupatula'
'Balakrishna, Maravanji Shivaramaiah'

_publ_section_title
;
 First examples of tri- and tetraphosphametacyclophanes: synthesis and
 isolation of an unusual hexapalladium complex containing pincer units
 with Pd---P covalent bonds
;
_journal_name_full 'Dalton Trans.'
_journal_paper_doi 10.1039/C7DT00737J
_journal_year 2017
_chemical_formula_moiety 'C44 H36 Cl6 N2 O4 P4 Pd6'
_chemical_formula_sum 'C44 H36 Cl6 N2 O4 P4 Pd6'
_chemical_formula_weight 1631.73
_space_group_crystal_system triclinic
_space_group_IT_number 2
_space_group_name_Hall '-P 1'
_space_group_name_H-M_alt 'P -1'
_symmetry_space_group_name_Hall '-P 1'
_symmetry_space_group_name_H-M 'P -1'
_atom_sites_solution_hydrogens geom
_audit_creation_method SHELXL-2014/7
_audit_update_record
;
2017-02-11 deposited with the CCDC.
2017-04-20 downloaded from the CCDC.
;
_cell_angle_alpha 102.789(2)
_cell_angle_beta 95.8839(19)
_cell_angle_gamma 113.851(2)
_cell_formula_units_Z 1
_cell_length_a 10.0974(2)
_cell_length_b 10.1677(3)
_cell_length_c 13.9117(3)
_cell_measurement_reflns_used 18735
_cell_measurement_temperature 150(2)
_cell_measurement_theta_max 31.1890
_cell_measurement_theta_min 2.2500
_cell_volume 1244.02(6)
_computing_structure_refinement 'SHELXL-2014/7 (Sheldrick, 2014)'
_diffrn_ambient_temperature 150(2)
_diffrn_detector_area_resol_mean 28.5714
_diffrn_measured_fraction_theta_full 0.999
_diffrn_measured_fraction_theta_max 0.999
_diffrn_measurement_device_type 'Rigaku saturn 724'
_diffrn_measurement_method \w
_diffrn_radiation_type MoK\a
_diffrn_radiation_wavelength 0.71073
_diffrn_reflns_av_R_equivalents 0.0426
_diffrn_reflns_av_unetI/netI 0.0271
_diffrn_reflns_Laue_measured_fraction_full 0.999
_diffrn_reflns_Laue_measured_fraction_max 0.999
_diffrn_reflns_limit_h_max 12
_diffrn_reflns_limit_h_min -12
_diffrn_reflns_limit_k_max 12
_diffrn_reflns_limit_k_min -12
_diffrn_reflns_limit_l_max 16
_diffrn_reflns_limit_l_min -16
_diffrn_reflns_number 22657
_diffrn_reflns_point_group_measured_fraction_full 0.999
_diffrn_reflns_point_group_measured_fraction_max 0.999
_diffrn_reflns_theta_full 24.998
_diffrn_reflns_theta_max 24.998
_diffrn_reflns_theta_min 2.288
_exptl_absorpt_coefficient_mu 2.618
_exptl_absorpt_correction_T_max 1.00000
_exptl_absorpt_correction_T_min 0.48285
_exptl_absorpt_correction_type numerical
_exptl_absorpt_process_details 'NUMABS RIGAKU 1999'
_exptl_crystal_colour red
_exptl_crystal_density_diffrn 2.178
_exptl_crystal_density_method 'not measured'
_exptl_crystal_description prism
_exptl_crystal_F_000 784
_exptl_crystal_size_max 0.160
_exptl_crystal_size_mid 0.064
_exptl_crystal_size_min 0.03
_refine_diff_density_max 0.839
_refine_diff_density_min -0.526
_refine_diff_density_rms 0.122
_refine_ls_extinction_method none
_refine_ls_goodness_of_fit_ref 1.061
_refine_ls_hydrogen_treatment constr
_refine_ls_matrix_type full
_refine_ls_number_parameters 326
_refine_ls_number_reflns 4353
_refine_ls_number_restraints 36
_refine_ls_restrained_S_all 1.060
_refine_ls_R_factor_all 0.0284
_refine_ls_R_factor_gt 0.0252
_refine_ls_shift/su_max 0.001
_refine_ls_shift/su_mean 0.000
_refine_ls_structure_factor_coef Fsqd
_refine_ls_weighting_details 'w=1/[\s^2^(Fo^2^)+(0.0318P)^2^+2.2641P] where P=(Fo^2^+2Fc^2^)/3'
_refine_ls_weighting_scheme calc
_refine_ls_wR_factor_gt 0.0626
_refine_ls_wR_factor_ref 0.0646
_reflns_Friedel_coverage 0.000
_reflns_number_gt 4043
_reflns_number_total 4353
_reflns_threshold_expression 'I > 2\s(I)'
_cod_data_source_file c7dt00737j2.cif
_cod_data_source_block MSB-VSK-294
_cod_original_cell_volume 1244.01(6)
_cod_database_code 7042748
_shelx_shelxl_version_number 2014/7
_shelx_space_group_comment
;
The symmetry employed for this shelxl refinement is uniquely defined
by the following loop, which should always be used as a source of
symmetry information in preference to the above space-group names.
They are only intended as comments.
;

loop_
_space_group_symop_operation_xyz
'x, y, z'
'-x, -y, -z'

loop_
_atom_site_label
_atom_site_type_symbol
_atom_site_fract_x
_atom_site_fract_y
_atom_site_fract_z
_atom_site_U_iso_or_equiv
_atom_site_adp_type
_atom_site_occupancy
_atom_site_site_symmetry_order
_atom_site_calc_flag
_atom_site_refinement_flags_posn
_atom_site_refinement_flags_adp
_atom_site_refinement_flags_occupancy
_atom_site_disorder_assembly
_atom_site_disorder_group
Pd2 Pd 0.53200(3) 0.26381(3) 0.27805(2) 0.01663(8) Uani 1 1 d . . . . .
Pd1 Pd 0.32093(3) 0.43290(3) 0.46103(2) 0.01666(8) Uani 1 1 d . . . . .
Pd3 Pd 0.46494(3) -0.08613(3) 0.11274(2) 0.02406(9) Uani 1 1 d . . . . .
Cl1 Cl 0.28272(11) 0.19993(10) 0.47405(7) 0.0263(2) Uani 1 1 d . . . . .
Cl3 Cl 0.66388(10) 0.11253(10) 0.24302(8) 0.0287(2) Uani 1 1 d . . . . .
P2 P 0.26803(10) 0.53516(10) 0.61218(7) 0.01756(19) Uani 1 1 d . . . . .
P1 P 0.39585(10) 0.38949(10) 0.31266(7) 0.01821(19) Uani 1 1 d . . . . .
Cl2 Cl 0.32500(10) 0.04853(10) 0.16193(8) 0.0313(2) Uani 1 1 d . . . . .
O1 O 0.5669(3) 0.6357(3) 0.2562(2) 0.0283(6) Uani 1 1 d . . . . .
O2 O 0.0746(3) 0.6557(3) 0.5706(2) 0.0281(6) Uani 1 1 d . . . . .
N1 N 0.3358(3) 0.6272(3) 0.4315(2) 0.0173(6) Uani 1 1 d . . . . .
C5 C 0.2665(4) 0.7028(4) 0.4785(3) 0.0199(7) Uani 1 1 d . . . . .
C4 C 0.2731(4) 0.8331(4) 0.4609(3) 0.0254(8) Uani 1 1 d . . . . .
H4 H 0.2215 0.8811 0.4929 0.031 Uiso 1 1 calc R U . . .
C7 C 0.1362(4) 0.4357(4) 0.6805(3) 0.0221(8) Uani 1 1 d . . . . .
C8 C 0.0750(4) 0.5103(4) 0.7447(3) 0.0282(9) Uani 1 1 d . . . . .
H8 H 0.0992 0.6108 0.7511 0.034 Uiso 1 1 calc R U . . .
C2 C 0.4284(4) 0.8139(4) 0.3463(3) 0.0253(8) Uani 1 1 d . . . . .
H2 H 0.4854 0.8508 0.3014 0.030 Uiso 1 1 calc R U . . .
C9 C -0.0220(4) 0.4344(5) 0.7987(3) 0.0312(9) Uani 1 1 d . . . . .
H9 H -0.0646 0.4834 0.8403 0.037 Uiso 1 1 calc R U . . .
C19 C 0.0976(4) 0.2224(5) 0.2154(3) 0.0322(9) Uani 1 1 d . . . . .
H19 H 0.0817 0.2032 0.2766 0.039 Uiso 1 1 calc R U . . .
C10 C -0.0551(5) 0.2880(5) 0.7912(3) 0.0351(10) Uani 1 1 d . . . . .
H10 H -0.1186 0.2386 0.8290 0.042 Uiso 1 1 calc R U . . .
C3 C 0.3574(5) 0.8917(4) 0.3951(3) 0.0292(9) Uani 1 1 d . . . . .
H3 H 0.3664 0.9815 0.3839 0.035 Uiso 1 1 calc R U . . .
C16 C 0.1406(5) 0.2822(5) 0.0325(3) 0.0393(11) Uani 1 1 d . . . . .
H16 H 0.1538 0.3046 -0.0281 0.047 Uiso 1 1 calc R U . . .
C11 C 0.0043(5) 0.2122(5) 0.7280(3) 0.0360(10) Uani 1 1 d . . . . .
H11 H -0.0199 0.1120 0.7229 0.043 Uiso 1 1 calc R U . . .
C12 C 0.1004(4) 0.2861(4) 0.6722(3) 0.0278(9) Uani 1 1 d . . . . .
H12 H 0.1406 0.2356 0.6295 0.033 Uiso 1 1 calc R U . . .
C1 C 0.4140(4) 0.6820(4) 0.3646(3) 0.0195(7) Uani 1 1 d . . . . .
C13 C 0.4786(4) 0.5883(4) 0.3069(3) 0.0207(8) Uani 1 1 d . . . . .
C15 C 0.2596(5) 0.3466(5) 0.1152(3) 0.0310(9) Uani 1 1 d . . . . .
H15 H 0.3536 0.4092 0.1092 0.037 Uiso 1 1 calc R U . . .
C6 C 0.1825(4) 0.6385(4) 0.5536(3) 0.0212(8) Uani 1 1 d . . . . .
C20 C 0.5402(17) -0.2406(17) 0.0550(11) 0.050(5) Uani 0.5 1 d . U P A 2
H20A H 0.6371 -0.2001 0.0385 0.060 Uiso 0.5 1 calc R U P A 2
H20B H 0.5270 -0.3169 0.0893 0.060 Uiso 0.5 1 calc R U P A 2
C18 C -0.0190(5) 0.1566(5) 0.1310(4) 0.0420(11) Uani 1 1 d . . . . .
H18 H -0.1133 0.0923 0.1355 0.050 Uiso 1 1 calc R U . . .
C14 C 0.2373(4) 0.3170(4) 0.2068(3) 0.0233(8) Uani 1 1 d . . . . .
C17 C 0.0056(5) 0.1866(6) 0.0414(4) 0.0483(13) Uani 1 1 d . . . . .
H17 H -0.0725 0.1401 -0.0148 0.058 Uiso 1 1 calc R U . . .
C22 C 0.3299(13) -0.2694(11) -0.0125(8) 0.035(3) Uani 0.499(14) 1 d . U P A 2
H22A H 0.2565 -0.3549 0.0025 0.042 Uiso 0.499(14) 1 calc R U P A 2
H22B H 0.2897 -0.2449 -0.0687 0.042 Uiso 0.499(14) 1 calc R U P A 2
C21 C 0.4320(10) -0.2691(10) -0.0132(8) 0.037(3) Uani 0.499(14) 1 d . U P A 2
H21 H 0.4707 -0.2282 -0.0673 0.044 Uiso 0.499(14) 1 calc R U P A 2
C22A C 0.2980(13) -0.2958(13) 0.0155(10) 0.045(3) Uani 0.501(14) 1 d . U P A 1
H22C H 0.2148 -0.3491 0.0433 0.054 Uiso 0.501(14) 1 calc R U P A 1
H22D H 0.2695 -0.2993 -0.0541 0.054 Uiso 0.501(14) 1 calc R U P A 1
C21A C 0.4181(10) -0.3104(10) 0.0392(7) 0.035(3) Uani 0.501(14) 1 d . U P A 1
H21A H 0.4013 -0.3627 0.0914 0.042 Uiso 0.501(14) 1 calc R U P A 1
C20A C 0.5789(11) -0.2163(11) 0.0608(7) 0.015(2) Uani 0.5 1 d . U P A 1
H20C H 0.6231 -0.1989 0.0033 0.018 Uiso 0.5 1 calc R U P A 1
H20D H 0.6392 -0.2316 0.1120 0.018 Uiso 0.5 1 calc R U P A 1

loop_
_atom_site_aniso_label
_atom_site_aniso_U_11
_atom_site_aniso_U_22
_atom_site_aniso_U_33
_atom_site_aniso_U_23
_atom_site_aniso_U_13
_atom_site_aniso_U_12
Pd2 0.01891(15) 0.01554(14) 0.01547(15) 0.00257(11) 0.00398(11) 0.00853(11)
Pd1 0.02003(15) 0.01539(14) 0.01542(15) 0.00335(11) 0.00320(11) 0.00934(11)
Pd3 0.03270(17) 0.01882(16) 0.02087(16) 0.00403(12) 0.00763(13) 0.01199(13)
Cl1 0.0357(5) 0.0184(4) 0.0281(5) 0.0072(4) 0.0068(4) 0.0147(4)
Cl3 0.0247(5) 0.0216(5) 0.0368(6) -0.0010(4) 0.0040(4) 0.0126(4)
P2 0.0191(4) 0.0166(4) 0.0168(5) 0.0037(4) 0.0043(4) 0.0082(4)
P1 0.0206(5) 0.0185(5) 0.0165(5) 0.0029(4) 0.0036(4) 0.0107(4)
Cl2 0.0255(5) 0.0219(5) 0.0375(6) -0.0050(4) -0.0023(4) 0.0106(4)
O1 0.0304(14) 0.0324(15) 0.0280(15) 0.0134(12) 0.0119(12) 0.0158(12)
O2 0.0258(14) 0.0362(16) 0.0275(15) 0.0065(12) 0.0057(12) 0.0201(13)
N1 0.0186(14) 0.0182(15) 0.0140(15) 0.0016(12) -0.0005(12) 0.0094(12)
C5 0.0194(17) 0.0224(19) 0.0140(18) 0.0002(14) -0.0014(14) 0.0091(15)
C4 0.032(2) 0.023(2) 0.026(2) 0.0039(16) 0.0042(17) 0.0183(17)
C7 0.0199(18) 0.0243(19) 0.0203(19) 0.0072(16) 0.0033(15) 0.0079(15)
C8 0.026(2) 0.023(2) 0.030(2) 0.0032(17) 0.0078(17) 0.0069(16)
C2 0.030(2) 0.0237(19) 0.021(2) 0.0098(16) 0.0038(16) 0.0097(16)
C9 0.029(2) 0.033(2) 0.027(2) 0.0004(18) 0.0094(17) 0.0119(18)
C19 0.029(2) 0.034(2) 0.030(2) -0.0012(18) 0.0036(17) 0.0150(18)
C10 0.029(2) 0.041(3) 0.031(2) 0.019(2) 0.0083(18) 0.0068(19)
C3 0.044(2) 0.020(2) 0.029(2) 0.0085(17) 0.0057(18) 0.0191(18)
C16 0.050(3) 0.046(3) 0.020(2) -0.0031(19) -0.0042(19) 0.029(2)
C11 0.037(2) 0.029(2) 0.044(3) 0.019(2) 0.012(2) 0.0122(19)
C12 0.026(2) 0.024(2) 0.034(2) 0.0075(17) 0.0077(17) 0.0105(16)
C1 0.0191(17) 0.0209(18) 0.0169(18) 0.0037(15) 0.0006(14) 0.0089(15)
C13 0.0202(18) 0.0233(19) 0.0177(19) 0.0046(15) -0.0002(15) 0.0102(15)
C15 0.036(2) 0.035(2) 0.022(2) 0.0003(17) 0.0008(17) 0.0211(19)
C6 0.0183(18) 0.0218(19) 0.0182(19) -0.0013(15) -0.0004(14) 0.0084(15)
C20 0.050(5) 0.050(5) 0.051(5) 0.0129(17) 0.0117(14) 0.023(2)
C18 0.025(2) 0.040(3) 0.048(3) -0.009(2) 0.001(2) 0.0143(19)
C14 0.0265(19) 0.0245(19) 0.0193(19) -0.0002(15) -0.0003(15) 0.0162(16)
C17 0.044(3) 0.056(3) 0.032(3) -0.020(2) -0.019(2) 0.031(3)
C22 0.036(3) 0.035(3) 0.034(3) 0.0099(12) 0.0076(11) 0.0144(14)
C21 0.038(3) 0.037(3) 0.037(3) 0.0103(13) 0.0085(12) 0.0166(16)
C22A 0.045(3) 0.044(3) 0.044(3) 0.0115(13) 0.0113(12) 0.0181(15)
C21A 0.036(3) 0.035(3) 0.035(3) 0.0098(12) 0.0081(12) 0.0157(16)
C20A 0.015(2) 0.015(2) 0.016(2) 0.0017(11) 0.0047(11) 0.0077(13)

loop_
_atom_type_symbol
_atom_type_description
_atom_type_scat_dispersion_real
_atom_type_scat_dispersion_imag
_atom_type_scat_source
C C 0.0033 0.0016 'International Tables Vol C Tables 4.2.6.8 and 6.1.1.4'
H H 0.0000 0.0000 'International Tables Vol C Tables 4.2.6.8 and 6.1.1.4'
Cl Cl 0.1484 0.1585 'International Tables Vol C Tables 4.2.6.8 and 6.1.1.4'
N N 0.0061 0.0033 'International Tables Vol C Tables 4.2.6.8 and 6.1.1.4'
O O 0.0106 0.0060 'International Tables Vol C Tables 4.2.6.8 and 6.1.1.4'
P P 0.1023 0.0942 'International Tables Vol C Tables 4.2.6.8 and 6.1.1.4'
Pd Pd -0.9988 1.0072 'International Tables Vol C Tables 4.2.6.8 and 6.1.1.4'

loop_
_geom_angle_atom_site_label_1
_geom_angle_atom_site_label_2
_geom_angle_atom_site_label_3
_geom_angle
_geom_angle_site_symmetry_1
_geom_angle_site_symmetry_3
P1 Pd2 P2 88.55(3) . 2_666
P1 Pd2 Cl2 92.89(3) . .
P2 Pd2 Cl2 178.56(3) 2_666 .
P1 Pd2 Cl3 175.69(3) . .
P2 Pd2 Cl3 94.27(3) 2_666 .
Cl2 Pd2 Cl3 84.29(3) . .
N1 Pd1 P1 84.63(8) . .
N1 Pd1 Cl1 172.49(8) . .
P1 Pd1 Cl1 91.36(3) . .
N1 Pd1 P2 82.94(8) . .
P1 Pd1 P2 166.74(3) . .
Cl1 Pd1 P2 101.49(3) . .
C20 Pd3 C22 61.0(5) . .
C21A Pd3 C22A 35.6(4) . .
C21A Pd3 C20A 40.4(3) . .
C22A Pd3 C20A 74.2(4) . .
C20 Pd3 C21 34.9(5) . .
C22 Pd3 C21 28.1(4) . .
C20 Pd3 Cl2 167.3(4) . .
C22 Pd3 Cl2 107.2(3) . .
C21A Pd3 Cl2 136.5(2) . .
C22A Pd3 Cl2 102.4(3) . .
C20A Pd3 Cl2 176.4(3) . .
C21 Pd3 Cl2 134.4(2) . .
C20 Pd3 Cl3 106.9(4) . .
C22 Pd3 Cl3 167.0(3) . .
C21A Pd3 Cl3 133.7(3) . .
C22A Pd3 Cl3 166.6(3) . .
C20A Pd3 Cl3 98.4(3) . .
C21 Pd3 Cl3 138.9(2) . .
Cl2 Pd3 Cl3 85.23(3) . .
Pd3 Cl3 Pd2 94.61(3) . .
C7 P2 C6 105.50(16) . .
C7 P2 Pd2 110.48(12) . 2_666
C6 P2 Pd2 98.99(11) . 2_666
C7 P2 Pd1 127.50(13) . .
C6 P2 Pd1 93.55(12) . .
Pd2 P2 Pd1 114.15(4) 2_666 .
C14 P1 C13 96.57(16) . .
C14 P1 Pd2 108.93(12) . .
C13 P1 Pd2 115.97(12) . .
C14 P1 Pd1 109.38(12) . .
C13 P1 Pd1 97.20(12) . .
Pd2 P1 Pd1 124.88(4) . .
Pd3 Cl2 Pd2 95.08(3) . .
C5 N1 C1 118.3(3) . .
C5 N1 Pd1 120.4(2) . .
C1 N1 Pd1 121.3(2) . .
N1 C5 C4 122.4(3) . .
N1 C5 C6 116.3(3) . .
C4 C5 C6 121.3(3) . .
C5 C4 C3 119.2(3) . .
C5 C4 H4 120.4 . .
C3 C4 H4 120.4 . .
C12 C7 C8 119.7(3) . .
C12 C7 P2 119.9(3) . .
C8 C7 P2 120.4(3) . .
C9 C8 C7 119.8(4) . .
C9 C8 H8 120.1 . .
C7 C8 H8 120.1 . .
C1 C2 C3 119.6(3) . .
C1 C2 H2 120.2 . .
C3 C2 H2 120.2 . .
C10 C9 C8 120.2(4) . .
C10 C9 H9 119.9 . .
C8 C9 H9 119.9 . .
C14 C19 C18 119.1(4) . .
C14 C19 H19 120.5 . .
C18 C19 H19 120.5 . .
C9 C10 C11 120.8(4) . .
C9 C10 H10 119.6 . .
C11 C10 H10 119.6 . .
C4 C3 C2 118.6(3) . .
C4 C3 H3 120.7 . .
C2 C3 H3 120.7 . .
C17 C16 C15 119.3(4) . .
C17 C16 H16 120.3 . .
C15 C16 H16 120.3 . .
C10 C11 C12 119.8(4) . .
C10 C11 H11 120.1 . .
C12 C11 H11 120.1 . .
C7 C12 C11 119.7(4) . .
C7 C12 H12 120.1 . .
C11 C12 H12 120.1 . .
N1 C1 C2 121.9(3) . .
N1 C1 C13 117.0(3) . .
C2 C1 C13 121.0(3) . .
O1 C13 C1 122.1(3) . .
O1 C13 P1 124.4(3) . .
C1 C13 P1 113.3(2) . .
C16 C15 C14 119.8(4) . .
C16 C15 H15 120.1 . .
C14 C15 H15 120.1 . .
O2 C6 C5 121.7(3) . .
O2 C6 P2 127.2(3) . .
C5 C6 P2 111.1(2) . .
C21 C20 Pd3 76.2(8) . .
C21 C20 H20A 115.8 . .
Pd3 C20 H20A 115.8 . .
C21 C20 H20B 115.8 . .
Pd3 C20 H20B 115.8 . .
H20A C20 H20B 112.8 . .
C17 C18 C19 119.9(4) . .
C17 C18 H18 120.0 . .
C19 C18 H18 120.0 . .
C19 C14 C15 120.0(4) . .
C19 C14 P1 119.8(3) . .
C15 C14 P1 119.9(3) . .
C16 C17 C18 121.7(4) . .
C16 C17 H17 119.1 . .
C18 C17 H17 119.1 . .
C21 C22 Pd3 78.3(8) . .
C21 C22 H22A 115.5 . .
Pd3 C22 H22A 115.5 . .
C21 C22 H22B 115.5 . .
Pd3 C22 H22B 115.5 . .
H22A C22 H22B 112.5 . .
C22 C21 C20 133.7(13) . .
C22 C21 Pd3 73.5(7) . .
C20 C21 Pd3 68.9(8) . .
C22 C21 H21 108.4 . .
C20 C21 H21 108.4 . .
Pd3 C21 H21 108.4 . .
C21A C22A Pd3 71.2(6) . .
C21A C22A H22C 116.5 . .
Pd3 C22A H22C 116.5 . .
C21A C22A H22D 116.5 . .
Pd3 C22A H22D 116.5 . .
H22C C22A H22D 113.5 . .
C22A C21A C20A 137.3(9) . .
C22A C21A Pd3 73.2(6) . .
C20A C21A Pd3 70.7(5) . .
C22A C21A H21A 105.6 . .
C20A C21A H21A 105.6 . .
Pd3 C21A H21A 105.6 . .
C21A C20A Pd3 68.8(5) . .
C21A C20A H20C 116.8 . .
Pd3 C20A H20C 116.8 . .
C21A C20A H20D 116.8 . .
Pd3 C20A H20D 116.8 . .
H20C C20A H20D 113.8 . .

loop_
_geom_bond_atom_site_label_1
_geom_bond_atom_site_label_2
_geom_bond_distance
_geom_bond_site_symmetry_2
Pd2 P1 2.2448(9) .
Pd2 P2 2.2881(9) 2_666
Pd2 Cl2 2.4108(10) .
Pd2 Cl3 2.4154(9) .
Pd1 N1 2.056(3) .
Pd1 P1 2.2835(9) .
Pd1 Cl1 2.2930(9) .
Pd1 P2 2.3451(9) .
Pd3 C20 2.055(15) .
Pd3 C22 2.095(10) .
Pd3 C21A 2.113(9) .
Pd3 C22A 2.137(11) .
Pd3 C20A 2.139(9) .
Pd3 C21 2.139(9) .
Pd3 Cl2 2.3849(10) .
Pd3 Cl3 2.3983(10) .
P2 C7 1.815(4) .
P2 C6 1.866(4) .
P2 Pd2 2.2881(9) 2_666
P1 C14 1.832(4) .
P1 C13 1.873(4) .
O1 C13 1.207(4) .
O2 C6 1.209(4) .
N1 C5 1.348(5) .
N1 C1 1.350(5) .
C5 C4 1.376(5) .
C5 C6 1.508(5) .
C4 C3 1.381(6) .
C4 H4 0.9300 .
C7 C12 1.388(5) .
C7 C8 1.395(5) .
C8 C9 1.384(5) .
C8 H8 0.9300 .
C2 C1 1.374(5) .
C2 C3 1.386(6) .
C2 H2 0.9300 .
C9 C10 1.364(6) .
C9 H9 0.9300 .
C19 C14 1.385(6) .
C19 C18 1.394(6) .
C19 H19 0.9300 .
C10 C11 1.381(6) .
C10 H10 0.9300 .
C3 H3 0.9300 .
C16 C17 1.355(7) .
C16 C15 1.393(6) .
C16 H16 0.9300 .
C11 C12 1.390(6) .
C11 H11 0.9300 .
C12 H12 0.9300 .
C1 C13 1.501(5) .
C15 C14 1.393(5) .
C15 H15 0.9300 .
C20 C21 1.260(17) .
C20 H20A 0.9700 .
C20 H20B 0.9700 .
C18 C17 1.371(7) .
C18 H18 0.9300 .
C17 H17 0.9300 .
C22 C21 1.030(13) .
C22 H22A 0.9700 .
C22 H22B 0.9700 .
C21 H21 0.9800 .
C22A C21A 1.299(14) .
C22A H22C 0.9700 .
C22A H22D 0.9700 .
C21A C20A 1.469(13) .
C21A H21A 0.9800 .
C20A H20C 0.9700 .
C20A H20D 0.9700 .

loop_
_geom_torsion_atom_site_label_1
_geom_torsion_atom_site_label_2
_geom_torsion_atom_site_label_3
_geom_torsion_atom_site_label_4
_geom_torsion
_geom_torsion_site_symmetry_1
C1 N1 C5 C4 -0.2(5) .
Pd1 N1 C5 C4 -179.9(3) .
C1 N1 C5 C6 -179.1(3) .
Pd1 N1 C5 C6 1.2(4) .
N1 C5 C4 C3 -2.1(6) .
C6 C5 C4 C3 176.8(3) .
C6 P2 C7 C12 134.4(3) .
Pd2 P2 C7 C12 -119.6(3) 2_666
Pd1 P2 C7 C12 27.3(4) .
C6 P2 C7 C8 -48.3(3) .
Pd2 P2 C7 C8 57.8(3) 2_666
Pd1 P2 C7 C8 -155.3(3) .
C12 C7 C8 C9 -0.6(6) .
P2 C7 C8 C9 -178.0(3) .
C7 C8 C9 C10 1.5(6) .
C8 C9 C10 C11 -1.5(6) .
C5 C4 C3 C2 2.3(6) .
C1 C2 C3 C4 -0.3(6) .
C9 C10 C11 C12 0.7(7) .
C8 C7 C12 C11 -0.1(6) .
P2 C7 C12 C11 177.3(3) .
C10 C11 C12 C7 0.1(6) .
C5 N1 C1 C2 2.2(5) .
Pd1 N1 C1 C2 -178.1(3) .
C5 N1 C1 C13 -174.8(3) .
Pd1 N1 C1 C13 4.9(4) .
C3 C2 C1 N1 -2.0(6) .
C3 C2 C1 C13 174.9(3) .
N1 C1 C13 O1 -169.4(3) .
C2 C1 C13 O1 13.6(5) .
N1 C1 C13 P1 15.8(4) .
C2 C1 C13 P1 -161.2(3) .
C14 P1 C13 O1 -88.8(3) .
Pd2 P1 C13 O1 26.0(4) .
Pd1 P1 C13 O1 160.6(3) .
C14 P1 C13 C1 85.9(3) .
Pd2 P1 C13 C1 -159.3(2) .
Pd1 P1 C13 C1 -24.7(3) .
C17 C16 C15 C14 -2.6(6) .
N1 C5 C6 O2 -150.8(3) .
C4 C5 C6 O2 30.2(5) .
N1 C5 C6 P2 29.3(4) .
C4 C5 C6 P2 -149.6(3) .
C7 P2 C6 O2 10.8(4) .
Pd2 P2 C6 O2 -103.5(3) 2_666
Pd1 P2 C6 O2 141.4(3) .
C7 P2 C6 C5 -169.3(2) .
Pd2 P2 C6 C5 76.4(2) 2_666
Pd1 P2 C6 C5 -38.8(2) .
C14 C19 C18 C17 -0.4(6) .
C18 C19 C14 C15 0.7(6) .
C18 C19 C14 P1 -173.7(3) .
C16 C15 C14 C19 0.7(6) .
C16 C15 C14 P1 175.2(3) .
C13 P1 C14 C19 -135.7(3) .
Pd2 P1 C14 C19 104.0(3) .
Pd1 P1 C14 C19 -35.6(3) .
C13 P1 C14 C15 49.9(3) .
Pd2 P1 C14 C15 -70.5(3) .
Pd1 P1 C14 C15 149.9(3) .
C15 C16 C17 C18 3.0(7) .
C19 C18 C17 C16 -1.5(7) .
Pd3 C22 C21 C20 36.6(16) .
Pd3 C20 C21 C22 -37.8(16) .
Pd3 C22A C21A C20A -33.4(13) .
C22A C21A C20A Pd3 34.0(13) .
